data_7206140
loop_
_publ_author_name
'Garc\'ia, Marcos D.'
'Mart\'i-Rujas, Javier'
'Metrangolo, Pierangelo'
'Peinador, Carlos'
'Pilati, Tullio'
'Resnati, Giuseppe'
'Terraneo, Giancarlo'
'Ursini, Maurizio'

_publ_section_title
;
 Dimensional caging of polyiodides: cation-templated synthesis using
 bipyridinium salts
;
_journal_issue 13
_journal_name_full CrystEngComm
_journal_page_first 4411
_journal_paper_doi 10.1039/c0ce00860e
_journal_volume 13
_journal_year 2011
_chemical_formula_moiety 'C24 H22 N2 2+, 2(I3 1-)'
_chemical_formula_sum 'C24 H22 I6 N2'
_chemical_formula_weight 1099.84
_chemical_name_systematic
;
?
;
_space_group_IT_number 14
_symmetry_cell_setting monoclinic
_symmetry_space_group_name_Hall '-P 2ybc'
_symmetry_space_group_name_H-M 'P 1 21/c 1'
_atom_sites_solution_hydrogens geom
_atom_sites_solution_primary direct
_atom_sites_solution_secondary difmap
_audit_creation_method SHELXL-97
_cell_angle_alpha 90.00
_cell_angle_beta 101.51(2)
_cell_angle_gamma 90.00
_cell_formula_units_Z 2
_cell_length_a 13.980(2)
_cell_length_b 7.1080(9)
_cell_length_c 15.520(2)
_cell_measurement_reflns_used 5550
_cell_measurement_temperature 296(2)
_cell_measurement_theta_max 27.54
_cell_measurement_theta_min 2.68
_cell_volume 1511.2(4)
_computing_cell_refinement 'Bruker SAINT'
_computing_data_collection 'Bruker APEX2'
_computing_data_reduction 'Bruker SAINT'
_computing_molecular_graphics
;
ORTEP-3 (Farrugia, L.J. (1997) Jour. Appl. Cryst. 30, 565)
Mercury (Macrae, C. F., Edgington, P. R., McCabe, P., Pidcock, E.,
Shields, G. P., Taylor, R., Towler, M. & van de Streek, J. (2006).
J. Appl. Cryst. 39, 453-457
;
_computing_publication_material SHELXTL
_computing_structure_refinement 'SHELXL (Sheldrick, G. M. (2008). Acta Cryst. A64, 112-122)'
_computing_structure_solution
;
SIR2002 (Burla, M. C., Camalli, M., Carrozzini, B., Cascarano, G. L.,
Giacovazzo, C., Polidori, G. & Spagna, R. (2003).
J. Appl. Cryst. 36, 1103.)
;
_diffrn_ambient_temperature 296(2)
_diffrn_measured_fraction_theta_full 0.998
_diffrn_measured_fraction_theta_max 0.862
_diffrn_measurement_device_type 'Bruker APEX-II CCD'
_diffrn_measurement_method '\f and \w scans'
_diffrn_radiation_monochromator graphite
_diffrn_radiation_source 'fine-focus sealed tube'
_diffrn_radiation_type MoK\a
_diffrn_radiation_wavelength 0.71073
_diffrn_reflns_av_R_equivalents 0.0282
_diffrn_reflns_av_sigmaI/netI 0.0239
_diffrn_reflns_limit_h_max 17
_diffrn_reflns_limit_h_min -18
_diffrn_reflns_limit_k_max 9
_diffrn_reflns_limit_k_min -8
_diffrn_reflns_limit_l_max 20
_diffrn_reflns_limit_l_min -19
_diffrn_reflns_number 12361
_diffrn_reflns_theta_full 25.00
_diffrn_reflns_theta_max 28.83
_diffrn_reflns_theta_min 2.68
_diffrn_standards_decay_% 0.00
_exptl_absorpt_coefficient_mu 6.182
_exptl_absorpt_correction_T_max 0.7456
_exptl_absorpt_correction_T_min 0.5082
_exptl_absorpt_correction_type multi-scan
_exptl_absorpt_process_details 'Bruker (2001). SADABS. Bruker AXS Inc., Madison, Wisconsin, USA.'
_exptl_crystal_colour red-orange
_exptl_crystal_density_diffrn 2.417
_exptl_crystal_density_method 'not measured'
_exptl_crystal_description table
_exptl_crystal_F_000 996
_exptl_crystal_size_max 0.14
_exptl_crystal_size_mid 0.13
_exptl_crystal_size_min 0.03
_refine_diff_density_max 0.751
_refine_diff_density_min -0.700
_refine_diff_density_rms 0.088
_refine_ls_extinction_method none
_refine_ls_goodness_of_fit_ref 1.041
_refine_ls_hydrogen_treatment noref
_refine_ls_matrix_type full
_refine_ls_number_parameters 199
_refine_ls_number_reflns 3415
_refine_ls_number_restraints 164
_refine_ls_restrained_S_all 1.219
_refine_ls_R_factor_all 0.0610
_refine_ls_R_factor_gt 0.0352
_refine_ls_shift/su_max 0.001
_refine_ls_shift/su_mean 0.000
_refine_ls_structure_factor_coef Fsqd
_refine_ls_weighting_details 'w=1/[\s^2^(Fo^2^)+(0.0156P)^2^+4.9839P] where P=(Fo^2^+2Fc^2^)/3'
_refine_ls_weighting_scheme calc
_refine_ls_wR_factor_gt 0.0708
_refine_ls_wR_factor_ref 0.0852
_reflns_number_gt 2268
_reflns_number_total 3415
_reflns_threshold_expression I>2\s(I)
_cod_data_source_file c0ce00860e.txt
_cod_data_source_block mg47
_cod_depositor_comments
;
The following automatic conversions were performed:

'_symmetry_cell_setting' value 'MONOCLINIC' changed to 'monoclinic'
according to /home/saulius/struct/CIF-dictionaries/cif_core.dic
dictionary named 'cif_core.dic' version 2.4.1 from 2010-06-29.

Automatic conversion script
Id: cif_fix_values 1715 2011-07-08 13:25:40Z adriana 
;
_cod_original_cell_volume 1511.2(3)
_cod_original_sg_symbol_H-M P21/C
_cod_database_code 7206140

loop_
_symmetry_equiv_pos_as_xyz
'x, y, z'
'-x, y+1/2, -z+1/2'
'-x, -y, -z'
'x, -y-1/2, z-1/2'

loop_
_atom_site_label
_atom_site_type_symbol
_atom_site_fract_x
_atom_site_fract_y
_atom_site_fract_z
_atom_site_U_iso_or_equiv
_atom_site_adp_type
_atom_site_occupancy
_atom_site_symmetry_multiplicity
_atom_site_calc_flag
_atom_site_refinement_flags
_atom_site_disorder_assembly
_atom_site_disorder_group
I1 I 0.52753(3) 0.04536(7) 0.86258(3) 0.06847(16) Uani 1 1 d . . .
I2 I 0.32750(4) 0.04152(9) 0.76375(4) 0.0859(2) Uani 1 1 d . . .
I3 I 0.73343(4) 0.05171(10) 0.94835(4) 0.0971(2) Uani 1 1 d . . .
N1 N 0.2703(4) 0.5013(8) 0.8620(3) 0.0641(15) Uani 1 1 d . . .
C1 C 0.3482(5) 0.5450(11) 0.8302(4) 0.0690(18) Uani 1 1 d . A .
H1 H 0.3410 0.5767 0.7711 0.083 Uiso 1 1 calc R . .
C2 C 0.4392(5) 0.5445(10) 0.8825(4) 0.0622(16) Uani 1 1 d . . .
H2 H 0.4933 0.5742 0.8587 0.075 Uiso 1 1 calc R A .
C3 C 0.4510(4) 0.4999(8) 0.9710(4) 0.0464(13) Uani 1 1 d . . .
C4 C 0.3684(5) 0.4538(13) 1.0011(4) 0.084(3) Uani 1 1 d . . .
H4 H 0.3731 0.4195 1.0596 0.101 Uiso 1 1 calc R A .
C5 C 0.2798(5) 0.4577(14) 0.9463(4) 0.092(3) Uani 1 1 d . A .
H5 H 0.2245 0.4292 0.9684 0.111 Uiso 1 1 calc R . .
C7 C 0.0879(4) 0.5384(10) 0.8395(3) 0.0679(19) Uani 1 1 d D . .
C6A C 0.174(3) 0.524(4) 0.795(4) 0.092(9) Uani 0.50 1 d PDU A 1
H6A1 H 0.1772 0.6369 0.7599 0.111 Uiso 0.50 1 calc PR A 1
H6A2 H 0.1649 0.4175 0.7548 0.111 Uiso 0.50 1 calc PR A 1
C8A C 0.0602(11) 0.7151(17) 0.8594(11) 0.095(5) Uani 0.50 1 d PDU A 1
H8A H 0.0991 0.8182 0.8528 0.114 Uiso 0.50 1 calc PR A 1
C9A C -0.0251(12) 0.740(2) 0.8891(14) 0.103(6) Uani 0.50 1 d PDU A 1
H9A H -0.0442 0.8599 0.9027 0.124 Uiso 0.50 1 calc PR A 1
C10A C -0.0820(9) 0.587(3) 0.8985(12) 0.092(6) Uani 0.50 1 d PDU A 1
H10A H -0.1401 0.6005 0.9185 0.111 Uiso 0.50 1 calc PR A 1
C11A C -0.0501(12) 0.410(2) 0.8773(14) 0.109(6) Uani 0.50 1 d PDU A 1
H11A H -0.0889 0.3073 0.8839 0.131 Uiso 0.50 1 calc PR A 1
C12A C 0.0368(11) 0.3763(18) 0.8466(12) 0.116(7) Uani 0.50 1 d PDU A 1
H12A H 0.0570 0.2575 0.8328 0.139 Uiso 0.50 1 calc PR A 1
C6B C 0.173(3) 0.462(4) 0.805(4) 0.084(9) Uani 0.50 1 d PDU A 2
H6B1 H 0.1653 0.3266 0.7980 0.101 Uiso 0.50 1 calc PR A 2
H6B2 H 0.1719 0.5149 0.7471 0.101 Uiso 0.50 1 calc PR A 2
C8B C 0.0870(10) 0.7234(16) 0.8620(11) 0.084(5) Uani 0.50 1 d PDU A 2
H8B H 0.1389 0.8003 0.8554 0.100 Uiso 0.50 1 calc PR A 2
C9B C 0.0106(11) 0.799(2) 0.8942(14) 0.090(5) Uani 0.50 1 d PDU A 2
H9B H 0.0110 0.9252 0.9092 0.109 Uiso 0.50 1 calc PR A 2
C10B C -0.0665(10) 0.686(2) 0.9041(12) 0.088(5) Uani 0.50 1 d PDU A 2
H10B H -0.1188 0.7349 0.9257 0.106 Uiso 0.50 1 calc PR A 2
C11B C -0.0641(10) 0.498(2) 0.8809(13) 0.085(5) Uani 0.50 1 d PDU A 2
H11B H -0.1161 0.4212 0.8878 0.101 Uiso 0.50 1 calc PR A 2
C12B C 0.0133(9) 0.4156(17) 0.8476(11) 0.087(5) Uani 0.50 1 d PDU A 2
H12B H 0.0139 0.2893 0.8322 0.105 Uiso 0.50 1 calc PR A 2

loop_
_atom_site_aniso_label
_atom_site_aniso_U_11
_atom_site_aniso_U_22
_atom_site_aniso_U_33
_atom_site_aniso_U_23
_atom_site_aniso_U_13
_atom_site_aniso_U_12
I1 0.0693(3) 0.0731(3) 0.0657(3) -0.0098(2) 0.0199(2) -0.0003(2)
I2 0.0689(3) 0.1037(4) 0.0836(3) -0.0112(3) 0.0114(3) 0.0041(3)
I3 0.0756(4) 0.1106(5) 0.0986(4) -0.0099(4) 0.0015(3) -0.0050(3)
N1 0.043(3) 0.097(5) 0.049(3) -0.006(3) 0.003(2) 0.013(3)
C1 0.060(4) 0.102(6) 0.044(3) 0.004(3) 0.006(3) 0.005(4)
C2 0.050(3) 0.084(5) 0.053(3) 0.005(3) 0.012(3) -0.003(3)
C3 0.045(3) 0.048(4) 0.047(3) -0.003(2) 0.011(2) 0.007(2)
C4 0.047(4) 0.156(8) 0.049(3) 0.024(4) 0.010(3) 0.003(4)
C5 0.042(3) 0.176(9) 0.059(4) 0.019(5) 0.011(3) 0.003(5)
C7 0.042(3) 0.107(6) 0.049(3) -0.006(4) -0.003(3) 0.008(4)
C6A 0.045(9) 0.17(2) 0.050(13) -0.004(19) -0.014(7) 0.025(14)
C8A 0.077(11) 0.130(11) 0.075(9) 0.001(9) 0.010(9) 0.038(9)
C9A 0.073(11) 0.148(13) 0.084(9) 0.006(10) 0.006(10) 0.035(10)
C10A 0.046(8) 0.160(15) 0.068(8) -0.002(11) 0.005(7) 0.007(10)
C11A 0.080(10) 0.152(13) 0.084(9) 0.005(11) -0.011(9) -0.017(11)
C12A 0.093(12) 0.151(14) 0.087(11) -0.003(11) -0.020(10) -0.038(12)
C6B 0.051(9) 0.148(18) 0.050(15) -0.01(2) -0.001(9) 0.025(13)
C8B 0.059(9) 0.114(11) 0.074(9) 0.005(9) 0.003(8) 0.019(8)
C9B 0.069(10) 0.122(11) 0.076(8) 0.000(9) 0.003(9) 0.017(9)
C10B 0.052(8) 0.139(13) 0.076(8) 0.021(10) 0.016(7) 0.004(9)
C11B 0.041(6) 0.134(13) 0.077(8) -0.006(10) 0.008(6) 0.027(8)
C12B 0.052(8) 0.125(11) 0.080(9) -0.008(9) 0.002(7) 0.006(8)

loop_
_atom_type_symbol
_atom_type_description
_atom_type_scat_dispersion_real
_atom_type_scat_dispersion_imag
_atom_type_scat_source
C C 0.0033 0.0016 'International Tables Vol C Tables 4.2.6.8 and 6.1.1.4'
H H 0.0000 0.0000 'International Tables Vol C Tables 4.2.6.8 and 6.1.1.4'
N N 0.0061 0.0033 'International Tables Vol C Tables 4.2.6.8 and 6.1.1.4'
I I -0.4742 1.8119 'International Tables Vol C Tables 4.2.6.8 and 6.1.1.4'

loop_
_geom_angle_atom_site_label_1
_geom_angle_atom_site_label_2
_geom_angle_atom_site_label_3
_geom_angle
_geom_angle_site_symmetry_1
_geom_angle_site_symmetry_3
_geom_angle_publ_flag
I2 I1 I3 175.41(2) . . ?
C1 N1 C5 119.7(5) . . ?
C1 N1 C6B 123.0(15) . . ?
C5 N1 C6B 116.3(16) . . ?
C1 N1 C6A 113.3(12) . . ?
C5 N1 C6A 126.7(13) . . ?
C6B N1 C6A 18(2) . . ?
N1 C1 C2 121.2(6) . . ?
N1 C1 H1 119.4 . . ?
C2 C1 H1 119.4 . . ?
C1 C2 C3 120.1(6) . . ?
C1 C2 H2 119.9 . . ?
C3 C2 H2 119.9 . . ?
C4 C3 C2 116.8(5) . . ?
C4 C3 C3 122.3(6) . 3_667 ?
C2 C3 C3 120.9(6) . 3_667 ?
C5 C4 C3 120.6(6) . . ?
C5 C4 H4 119.7 . . ?
C3 C4 H4 119.7 . . ?
N1 C5 C4 121.6(6) . . ?
N1 C5 H5 119.2 . . ?
C4 C5 H5 119.2 . . ?
C8B C7 C8A 15.7(9) . . ?
C8B C7 C12A 139.3(9) . . ?
C8A C7 C12A 125.2(9) . . ?
C8B C7 C12B 122.6(8) . . ?
C8A C7 C12B 107.8(8) . . ?
C12A C7 C12B 18.1(8) . . ?
C8B C7 C6B 119.4(10) . . ?
C8A C7 C6B 134.0(12) . . ?
C12A C7 C6B 100.8(12) . . ?
C12B C7 C6B 118.0(10) . . ?
C8B C7 C6A 103.4(12) . . ?
C8A C7 C6A 116.9(10) . . ?
C12A C7 C6A 117.3(10) . . ?
C12B C7 C6A 133.2(13) . . ?
C6B C7 C6A 18(2) . . ?
C7 C6A N1 111(3) . . ?
C7 C6A H6A1 109.4 . . ?
N1 C6A H6A1 109.4 . . ?
C7 C6A H6A2 109.4 . . ?
N1 C6A H6A2 109.4 . . ?
H6A1 C6A H6A2 108.0 . . ?
C7 C8A C9A 119.9(10) . . ?
C7 C8A H8A 120.1 . . ?
C9A C8A H8A 120.1 . . ?
C8A C9A C10A 119.6(10) . . ?
C8A C9A H9A 120.2 . . ?
C10A C9A H9A 120.2 . . ?
C9A C10A C11A 118.0(9) . . ?
C9A C10A H10A 121.0 . . ?
C11A C10A H10A 121.0 . . ?
C10A C11A C12A 124.9(10) . . ?
C10A C11A H11A 117.5 . . ?
C12A C11A H11A 117.5 . . ?
C7 C12A C11A 112.4(9) . . ?
C7 C12A H12A 123.8 . . ?
C11A C12A H12A 123.8 . . ?
N1 C6B C7 114(3) . . ?
N1 C6B H6B1 108.7 . . ?
C7 C6B H6B1 108.7 . . ?
N1 C6B H6B2 108.7 . . ?
C7 C6B H6B2 108.7 . . ?
H6B1 C6B H6B2 107.6 . . ?
C7 C8B C9B 121.1(10) . . ?
C7 C8B H8B 119.5 . . ?
C9B C8B H8B 119.5 . . ?
C10B C9B C8B 119.9(10) . . ?
C10B C9B H9B 120.1 . . ?
C8B C9B H9B 120.1 . . ?
C9B C10B C11B 118.1(9) . . ?
C9B C10B H10B 120.9 . . ?
C11B C10B H10B 120.9 . . ?
C10B C11B C12B 123.5(9) . . ?
C10B C11B H11B 118.3 . . ?
C12B C11B H11B 118.3 . . ?
C7 C12B C11B 114.7(9) . . ?
C7 C12B H12B 122.6 . . ?
C11B C12B H12B 122.6 . . ?

loop_
_geom_bond_atom_site_label_1
_geom_bond_atom_site_label_2
_geom_bond_distance
_geom_bond_site_symmetry_2
_geom_bond_publ_flag
I1 I2 2.9089(9) . ?
I1 I3 2.9208(9) . ?
N1 C1 1.319(8) . ?
N1 C5 1.325(8) . ?
N1 C6B 1.49(5) . ?
N1 C6A 1.54(6) . ?
C1 C2 1.366(9) . ?
C1 H1 0.9300 . ?
C2 C3 1.387(8) . ?
C2 H2 0.9300 . ?
C3 C4 1.369(8) . ?
C3 C3 1.482(11) 3_667 ?
C4 C5 1.355(9) . ?
C4 H4 0.9300 . ?
C5 H5 0.9300 . ?
C7 C8B 1.361(10) . ?
C7 C8A 1.368(10) . ?
C7 C12A 1.372(10) . ?
C7 C12B 1.385(10) . ?
C7 C6B 1.502(12) . ?
C7 C6A 1.509(13) . ?
C6A H6A1 0.9700 . ?
C6A H6A2 0.9700 . ?
C8A C9A 1.373(10) . ?
C8A H8A 0.9300 . ?
C9A C10A 1.373(10) . ?
C9A H9A 0.9300 . ?
C10A C11A 1.392(10) . ?
C10A H10A 0.9300 . ?
C11A C12A 1.411(10) . ?
C11A H11A 0.9300 . ?
C12A H12A 0.9300 . ?
C6B H6B1 0.9700 . ?
C6B H6B2 0.9700 . ?
C8B C9B 1.375(10) . ?
C8B H8B 0.9300 . ?
C9B C10B 1.374(10) . ?
C9B H9B 0.9300 . ?
C10B C11B 1.390(10) . ?
C10B H10B 0.9300 . ?
C11B C12B 1.415(10) . ?
C11B H11B 0.9300 . ?
C12B H12B 0.9300 . ?

loop_
_geom_torsion_atom_site_label_1
_geom_torsion_atom_site_label_2
_geom_torsion_atom_site_label_3
_geom_torsion_atom_site_label_4
_geom_torsion
_geom_torsion_site_symmetry_1
_geom_torsion_site_symmetry_2
_geom_torsion_site_symmetry_3
_geom_torsion_site_symmetry_4
_geom_torsion_publ_flag
C5 N1 C1 C2 0.7(12) . . . . ?
C6B N1 C1 C2 -167.1(14) . . . . ?
C6A N1 C1 C2 175.7(11) . . . . ?
N1 C1 C2 C3 -0.8(11) . . . . ?
C1 C2 C3 C4 1.3(10) . . . . ?
C1 C2 C3 C3 -179.5(7) . . . 3_667 ?
C2 C3 C4 C5 -1.8(12) . . . . ?
C3 C3 C4 C5 179.1(8) 3_667 . . . ?
C1 N1 C5 C4 -1.1(13) . . . . ?
C6B N1 C5 C4 167.5(12) . . . . ?
C6A N1 C5 C4 -175.4(13) . . . . ?
C3 C4 C5 N1 1.7(15) . . . . ?
C8B C7 C6A N1 83.5(18) . . . . ?
C8A C7 C6A N1 92(2) . . . . ?
C12A C7 C6A N1 -96.2(18) . . . . ?
C12B C7 C6A N1 -107(3) . . . . ?
C6B C7 C6A N1 -70(14) . . . . ?
C1 N1 C6A C7 -160.6(11) . . . . ?
C5 N1 C6A C7 14(2) . . . . ?
C6B N1 C6A C7 73(6) . . . . ?
C8B C7 C8A C9A -157(5) . . . . ?
C12A C7 C8A C9A -0.02(19) . . . . ?
C12B C7 C8A C9A 5.3(13) . . . . ?
C6B C7 C8A C9A 179(3) . . . . ?
C6A C7 C8A C9A 171(3) . . . . ?
C7 C8A C9A C10A -0.03(18) . . . . ?
C8A C9A C10A C11A 0.1(4) . . . . ?
C9A C10A C11A C12A -0.1(5) . . . . ?
C8B C7 C12A C11A 9(2) . . . . ?
C8A C7 C12A C11A 0.0(4) . . . . ?
C12B C7 C12A C11A -17(4) . . . . ?
C6B C7 C12A C11A -179(3) . . . . ?
C6A C7 C12A C11A -171(3) . . . . ?
C10A C11A C12A C7 0.0(5) . . . . ?
C1 N1 C6B C7 -141.2(19) . . . . ?
C5 N1 C6B C7 51(3) . . . . ?
C6A N1 C6B C7 -79(4) . . . . ?
C8B C7 C6B N1 53(4) . . . . ?
C8A C7 C6B N1 60(5) . . . . ?
C12A C7 C6B N1 -121(2) . . . . ?
C12B C7 C6B N1 -127.1(16) . . . . ?
C6A C7 C6B N1 83(12) . . . . ?
C8A C7 C8B C9B 20(5) . . . . ?
C12A C7 C8B C9B -9(2) . . . . ?
C12B C7 C8B C9B 0.01(18) . . . . ?
C6B C7 C8B C9B -180(3) . . . . ?
C6A C7 C8B C9B 171(3) . . . . ?
C7 C8B C9B C10B -0.04(18) . . . . ?
C8B C9B C10B C11B 0.1(4) . . . . ?
C9B C10B C11B C12B -0.2(5) . . . . ?
C8B C7 C12B C11B -0.1(4) . . . . ?
C8A C7 C12B C11B -5.7(14) . . . . ?
C12A C7 C12B C11B 160(5) . . . . ?
C6B C7 C12B C11B 180(3) . . . . ?
C6A C7 C12B C11B -168(3) . . . . ?
C10B C11B C12B C7 0.1(5) . . . . ?
